data_1515288
loop_
_publ_author_name
'Muldoon, John'
'Bucur, Claudiu B.'
'Oliver, Allen G.'
'Sugimoto, Tsuyoshi'
'Matsui, Masaki'
'Kim, Hee Soo'
'Allred, Gary D.'
'Zajicek, Jaroslav'
'Kotani, Yukinari'

_publ_section_title
;
 Electrolyte roadblocks to a magnesium rechargeable battery
;
_journal_issue 3
_journal_name_full 'Energy &amp; Environmental Science'
_journal_page_first 5941
_journal_paper_doi 10.1039/c2ee03029b
_journal_volume 5
_journal_year 2012
_chemical_formula_moiety 'C24 H48 Cl3 Mg2 O6, C24 H20 B'
_chemical_formula_sum 'C48 H68 B Cl3 Mg2 O6'
_chemical_formula_weight 906.80
_chemical_name_systematic
;
?
;
_space_group_IT_number 14
_symmetry_cell_setting monoclinic
_symmetry_space_group_name_Hall '-P 2ybc'
_symmetry_space_group_name_H-M 'P 1 21/c 1'
_atom_sites_solution_hydrogens geom
_atom_sites_solution_primary direct
_atom_sites_solution_secondary difmap
_audit_creation_method SHELXL-97
_cell_angle_alpha 90.00
_cell_angle_beta 109.3640(10)
_cell_angle_gamma 90.00
_cell_formula_units_Z 4
_cell_length_a 16.4151(16)
_cell_length_b 16.5787(16)
_cell_length_c 18.5617(19)
_cell_measurement_reflns_used 9895
_cell_measurement_temperature 120(2)
_cell_measurement_theta_max 28.20
_cell_measurement_theta_min 2.32
_cell_volume 4765.6(8)
_computing_cell_refinement 'Bruker SAINT v7.66A'
_computing_data_collection 'Bruker APEX-II v2011-4.1'
_computing_data_reduction 'Bruker SAINT v7.66A'
_computing_structure_refinement 'SHELXL-97 (Sheldrick, 2008)'
_computing_structure_solution 'SHELXS-97 (Sheldrick, 2008)'
_diffrn_ambient_temperature 120(2)
_diffrn_detector_area_resol_mean 8.33
_diffrn_measured_fraction_theta_full 0.997
_diffrn_measured_fraction_theta_max 0.997
_diffrn_measurement_device_type 'Bruker APEX-II'
_diffrn_measurement_method 'combination of \w and \f-scans '
_diffrn_radiation_monochromator graphite
_diffrn_radiation_source 'fine-focus sealed tube'
_diffrn_radiation_type MoK\a
_diffrn_radiation_wavelength 0.71073
_diffrn_reflns_av_R_equivalents 0.0351
_diffrn_reflns_av_sigmaI/netI 0.0238
_diffrn_reflns_limit_h_max 21
_diffrn_reflns_limit_h_min -21
_diffrn_reflns_limit_k_max 22
_diffrn_reflns_limit_k_min -22
_diffrn_reflns_limit_l_max 24
_diffrn_reflns_limit_l_min -24
_diffrn_reflns_number 76313
_diffrn_reflns_theta_full 28.36
_diffrn_reflns_theta_max 28.35
_diffrn_reflns_theta_min 1.69
_exptl_absorpt_coefficient_mu 0.265
_exptl_absorpt_correction_T_max 1.0000
_exptl_absorpt_correction_T_min 0.9396
_exptl_absorpt_correction_type numerical
_exptl_absorpt_process_details 'SADABS, Sheldrick, 2008'
_exptl_crystal_colour colorless
_exptl_crystal_density_diffrn 1.264
_exptl_crystal_density_method 'not measured'
_exptl_crystal_description columnar
_exptl_crystal_F_000 1936
_exptl_crystal_size_max 0.69
_exptl_crystal_size_mid 0.22
_exptl_crystal_size_min 0.19
_refine_diff_density_max 1.148
_refine_diff_density_min -0.351
_refine_diff_density_rms 0.049
_refine_ls_extinction_method none
_refine_ls_goodness_of_fit_ref 1.030
_refine_ls_hydrogen_treatment constr
_refine_ls_matrix_type full
_refine_ls_number_parameters 541
_refine_ls_number_reflns 11872
_refine_ls_number_restraints 0
_refine_ls_restrained_S_all 1.030
_refine_ls_R_factor_all 0.0443
_refine_ls_R_factor_gt 0.0345
_refine_ls_shift/su_max 0.001
_refine_ls_shift/su_mean 0.000
_refine_ls_structure_factor_coef Fsqd
_refine_ls_weighting_details 'calc w=1/[\s^2^(Fo^2^)+(0.0433P)^2^+2.1779P] where P=(Fo^2^+2Fc^2^)/3'
_refine_ls_weighting_scheme calc
_refine_ls_wR_factor_gt 0.0860
_refine_ls_wR_factor_ref 0.0925
_reflns_number_gt 9917
_reflns_number_total 11872
_reflns_threshold_expression >2sigma(I)
_cod_data_source_file c2ee03029b.txt
_cod_data_source_block cmpd3
_cod_original_sg_symbol_H-M P21/c
_cod_database_code 1515288

loop_
_symmetry_equiv_pos_as_xyz
'x, y, z'
'-x, y+1/2, -z+1/2'
'-x, -y, -z'
'x, -y-1/2, z-1/2'

loop_
_atom_site_label
_atom_site_type_symbol
_atom_site_fract_x
_atom_site_fract_y
_atom_site_fract_z
_atom_site_U_iso_or_equiv
_atom_site_adp_type
_atom_site_occupancy
_atom_site_symmetry_multiplicity
_atom_site_calc_flag
_atom_site_refinement_flags
Mg1 Mg 0.21996(3) 0.66751(3) 0.32592(3) 0.01823(10) Uani 1 1 d .
Mg2 Mg 0.34630(3) 0.80839(3) 0.32451(3) 0.01750(10) Uani 1 1 d .
Cl1 Cl 0.33264(2) 0.672045(19) 0.263824(18) 0.01933(7) Uani 1 1 d .
Cl2 Cl 0.32916(2) 0.735291(19) 0.438336(18) 0.02009(7) Uani 1 1 d .
Cl3 Cl 0.18627(2) 0.80968(2) 0.275034(19) 0.02195(7) Uani 1 1 d .
O1 O 0.13106(6) 0.66444(6) 0.38459(6) 0.0246(2) Uani 1 1 d .
O2 O 0.12439(6) 0.62304(6) 0.23001(6) 0.0229(2) Uani 1 1 d .
O3 O 0.26444(6) 0.55469(6) 0.37253(6) 0.0220(2) Uani 1 1 d .
O4 O 0.36454(6) 0.86283(6) 0.23040(6) 0.0224(2) Uani 1 1 d .
O5 O 0.35062(6) 0.92119(6) 0.37713(5) 0.02038(19) Uani 1 1 d .
O6 O 0.47939(6) 0.79999(6) 0.37280(6) 0.0209(2) Uani 1 1 d .
C1 C 0.06309(10) 0.72395(11) 0.37536(10) 0.0345(4) Uani 1 1 d .
H1A H 0.0064 0.6975 0.3660 0.041 Uiso 1 1 calc R
H1B H 0.0591 0.7611 0.3325 0.041 Uiso 1 1 calc R
C2 C 0.09104(13) 0.76825(12) 0.45049(12) 0.0472(5) Uani 1 1 d .
H2A H 0.0407 0.7913 0.4613 0.057 Uiso 1 1 calc R
H2B H 0.1318 0.8123 0.4505 0.057 Uiso 1 1 calc R
C3 C 0.13472(15) 0.70409(14) 0.50837(11) 0.0518(5) Uani 1 1 d .
H3A H 0.1894 0.7247 0.5451 0.062 Uiso 1 1 calc R
H3B H 0.0966 0.6865 0.5370 0.062 Uiso 1 1 calc R
C4 C 0.15203(12) 0.63522(10) 0.46210(9) 0.0337(4) Uani 1 1 d .
H4A H 0.2134 0.6189 0.4825 0.040 Uiso 1 1 calc R
H4B H 0.1157 0.5881 0.4638 0.040 Uiso 1 1 calc R
C5 C 0.03848(10) 0.59599(11) 0.22574(10) 0.0363(4) Uani 1 1 d .
H5A H 0.0001 0.6424 0.2245 0.044 Uiso 1 1 calc R
H5B H 0.0411 0.5611 0.2697 0.044 Uiso 1 1 calc R
C6 C 0.00789(11) 0.54949(12) 0.15238(10) 0.0404(4) Uani 1 1 d .
H6A H -0.0559 0.5465 0.1324 0.048 Uiso 1 1 calc R
H6B H 0.0318 0.4941 0.1593 0.048 Uiso 1 1 calc R
C7 C 0.04266(10) 0.59845(10) 0.09895(9) 0.0298(3) Uani 1 1 d .
H7A H -0.0028 0.6338 0.0653 0.036 Uiso 1 1 calc R
H7B H 0.0644 0.5624 0.0668 0.036 Uiso 1 1 calc R
C8 C 0.11619(10) 0.64858(10) 0.15272(8) 0.0276(3) Uani 1 1 d .
H8A H 0.1707 0.6387 0.1423 0.033 Uiso 1 1 calc R
H8B H 0.1025 0.7068 0.1460 0.033 Uiso 1 1 calc R
C9 C 0.21434(9) 0.48079(8) 0.36261(8) 0.0236(3) Uani 1 1 d .
H9A H 0.2064 0.4563 0.3121 0.028 Uiso 1 1 calc R
H9B H 0.1569 0.4913 0.3672 0.028 Uiso 1 1 calc R
C10 C 0.26749(10) 0.42641(9) 0.42626(9) 0.0278(3) Uani 1 1 d .
H10A H 0.2545 0.3688 0.4133 0.033 Uiso 1 1 calc R
H10B H 0.2573 0.4385 0.4748 0.033 Uiso 1 1 calc R
C11 C 0.35998(10) 0.44744(9) 0.43117(10) 0.0297(3) Uani 1 1 d .
H11A H 0.4005 0.4393 0.4836 0.036 Uiso 1 1 calc R
H11B H 0.3789 0.4140 0.3954 0.036 Uiso 1 1 calc R
C12 C 0.35534(10) 0.53518(9) 0.40904(10) 0.0320(3) Uani 1 1 d .
H12A H 0.3807 0.5692 0.4549 0.038 Uiso 1 1 calc R
H12B H 0.3877 0.5447 0.3733 0.038 Uiso 1 1 calc R
C13 C 0.40899(11) 0.82375(9) 0.18403(9) 0.0276(3) Uani 1 1 d .
H13A H 0.3698 0.7868 0.1463 0.033 Uiso 1 1 calc R
H13B H 0.4596 0.7929 0.2162 0.033 Uiso 1 1 calc R
C14 C 0.43660(11) 0.89331(10) 0.14468(9) 0.0312(3) Uani 1 1 d .
H14A H 0.4467 0.8754 0.0975 0.037 Uiso 1 1 calc R
H14B H 0.4895 0.9194 0.1789 0.037 Uiso 1 1 calc R
C15 C 0.35867(11) 0.94995(10) 0.12665(9) 0.0308(3) Uani 1 1 d .
H15A H 0.3769 1.0070 0.1279 0.037 Uiso 1 1 calc R
H15B H 0.3164 0.9380 0.0757 0.037 Uiso 1 1 calc R
C16 C 0.32022(12) 0.93299(10) 0.18961(10) 0.0364(4) Uani 1 1 d .
H16A H 0.3290 0.9798 0.2245 0.044 Uiso 1 1 calc R
H16B H 0.2575 0.9223 0.1673 0.044 Uiso 1 1 calc R
C17 C 0.28207(9) 0.98124(8) 0.35798(8) 0.0234(3) Uani 1 1 d .
H17A H 0.2366 0.9676 0.3092 0.028 Uiso 1 1 calc R
H17B H 0.3052 1.0355 0.3535 0.028 Uiso 1 1 calc R
C18 C 0.24660(10) 0.97840(9) 0.42408(9) 0.0270(3) Uani 1 1 d .
H18A H 0.1955 0.9426 0.4119 0.032 Uiso 1 1 calc R
H18B H 0.2300 1.0330 0.4359 0.032 Uiso 1 1 calc R
C19 C 0.32170(10) 0.94468(9) 0.49161(9) 0.0279(3) Uani 1 1 d .
H19A H 0.3390 0.9834 0.5347 0.033 Uiso 1 1 calc R
H19B H 0.3056 0.8928 0.5097 0.033 Uiso 1 1 calc R
C20 C 0.39396(9) 0.93290(9) 0.45820(8) 0.0255(3) Uani 1 1 d .
H20A H 0.4318 0.9810 0.4676 0.031 Uiso 1 1 calc R
H20B H 0.4294 0.8852 0.4810 0.031 Uiso 1 1 calc R
C21 C 0.52684(9) 0.72653(9) 0.40516(9) 0.0251(3) Uani 1 1 d .
H21A H 0.5150 0.6835 0.3661 0.030 Uiso 1 1 calc R
H21B H 0.5099 0.7070 0.4486 0.030 Uiso 1 1 calc R
C22 C 0.62207(9) 0.74956(9) 0.43194(9) 0.0265(3) Uani 1 1 d .
H22A H 0.6539 0.7229 0.4809 0.032 Uiso 1 1 calc R
H22B H 0.6491 0.7347 0.3934 0.032 Uiso 1 1 calc R
C23 C 0.62065(9) 0.84074(9) 0.44160(8) 0.0247(3) Uani 1 1 d .
H23A H 0.6146 0.8556 0.4912 0.030 Uiso 1 1 calc R
H23B H 0.6733 0.8662 0.4372 0.030 Uiso 1 1 calc R
C24 C 0.54129(9) 0.86382(9) 0.37553(9) 0.0254(3) Uani 1 1 d .
H24A H 0.5188 0.9169 0.3846 0.030 Uiso 1 1 calc R
H24B H 0.5544 0.8662 0.3272 0.030 Uiso 1 1 calc R
B1 B 0.77143(9) 0.72624(9) 0.26252(8) 0.0155(3) Uani 1 1 d .
C25 C 0.76945(8) 0.81080(8) 0.30874(7) 0.0168(2) Uani 1 1 d .
C26 C 0.83663(9) 0.83528(8) 0.37447(8) 0.0217(3) Uani 1 1 d .
H26A H 0.8823 0.7985 0.3974 0.026 Uiso 1 1 calc R
C27 C 0.83912(10) 0.91124(9) 0.40743(8) 0.0261(3) Uani 1 1 d .
H27A H 0.8856 0.9250 0.4521 0.031 Uiso 1 1 calc R
C28 C 0.77393(10) 0.96668(9) 0.37523(9) 0.0263(3) Uani 1 1 d .
H28A H 0.7757 1.0187 0.3971 0.032 Uiso 1 1 calc R
C29 C 0.70607(10) 0.94498(9) 0.31064(9) 0.0246(3) Uani 1 1 d .
H29A H 0.6610 0.9824 0.2878 0.029 Uiso 1 1 calc R
C30 C 0.70388(9) 0.86832(8) 0.27911(8) 0.0198(3) Uani 1 1 d .
H30A H 0.6560 0.8543 0.2357 0.024 Uiso 1 1 calc R
C31 C 0.67135(8) 0.69515(8) 0.22044(7) 0.0169(2) Uani 1 1 d .
C32 C 0.63206(9) 0.64039(8) 0.25637(8) 0.0208(3) Uani 1 1 d .
H32A H 0.6652 0.6194 0.3049 0.025 Uiso 1 1 calc R
C33 C 0.54647(9) 0.61542(9) 0.22397(9) 0.0269(3) Uani 1 1 d .
H33A H 0.5226 0.5784 0.2506 0.032 Uiso 1 1 calc R
C34 C 0.49609(9) 0.64445(10) 0.15313(9) 0.0283(3) Uani 1 1 d .
H34A H 0.4379 0.6274 0.1307 0.034 Uiso 1 1 calc R
C35 C 0.53230(9) 0.69895(9) 0.11567(8) 0.0249(3) Uani 1 1 d .
H35A H 0.4986 0.7195 0.0672 0.030 Uiso 1 1 calc R
C36 C 0.61774(9) 0.72367(8) 0.14886(8) 0.0201(3) Uani 1 1 d .
H36A H 0.6408 0.7613 0.1222 0.024 Uiso 1 1 calc R
C37 C 0.82517(8) 0.65266(8) 0.31805(7) 0.0165(2) Uani 1 1 d .
C38 C 0.83311(9) 0.64288(8) 0.39543(8) 0.0203(3) Uani 1 1 d .
H38A H 0.8085 0.6825 0.4189 0.024 Uiso 1 1 calc R
C39 C 0.87564(9) 0.57726(9) 0.43909(8) 0.0237(3) Uani 1 1 d .
H39A H 0.8805 0.5737 0.4914 0.028 Uiso 1 1 calc R
C40 C 0.91094(9) 0.51720(9) 0.40621(8) 0.0239(3) Uani 1 1 d .
H40A H 0.9400 0.4725 0.4356 0.029 Uiso 1 1 calc R
C41 C 0.90303(9) 0.52378(8) 0.32970(8) 0.0218(3) Uani 1 1 d .
H41A H 0.9259 0.4828 0.3061 0.026 Uiso 1 1 calc R
C42 C 0.86163(8) 0.59033(8) 0.28735(7) 0.0181(3) Uani 1 1 d .
H42A H 0.8579 0.5937 0.2353 0.022 Uiso 1 1 calc R
C43 C 0.82087(8) 0.74700(8) 0.20018(7) 0.0166(2) Uani 1 1 d .
C44 C 0.80071(9) 0.70802(8) 0.12896(8) 0.0197(3) Uani 1 1 d .
H44A H 0.7550 0.6698 0.1151 0.024 Uiso 1 1 calc R
C45 C 0.84494(9) 0.72309(9) 0.07784(8) 0.0233(3) Uani 1 1 d .
H45A H 0.8286 0.6959 0.0301 0.028 Uiso 1 1 calc R
C46 C 0.91279(9) 0.77781(9) 0.09675(8) 0.0248(3) Uani 1 1 d .
H46A H 0.9431 0.7885 0.0622 0.030 Uiso 1 1 calc R
C47 C 0.93569(9) 0.81674(9) 0.16686(8) 0.0237(3) Uani 1 1 d .
H47A H 0.9825 0.8538 0.1808 0.028 Uiso 1 1 calc R
C48 C 0.89011(8) 0.80158(8) 0.21685(8) 0.0198(3) Uani 1 1 d .
H48A H 0.9066 0.8294 0.2643 0.024 Uiso 1 1 calc R

loop_
_atom_site_aniso_label
_atom_site_aniso_U_11
_atom_site_aniso_U_22
_atom_site_aniso_U_33
_atom_site_aniso_U_23
_atom_site_aniso_U_13
_atom_site_aniso_U_12
Mg1 0.0151(2) 0.0181(2) 0.0211(2) 0.00097(17) 0.00548(17) -0.00198(17)
Mg2 0.0150(2) 0.0159(2) 0.0213(2) 0.00057(17) 0.00572(17) -0.00060(16)
Cl1 0.01831(15) 0.01784(15) 0.02319(15) -0.00130(11) 0.00870(12) -0.00154(11)
Cl2 0.01962(15) 0.01993(15) 0.02028(15) -0.00119(12) 0.00601(12) -0.00310(12)
Cl3 0.01573(15) 0.01863(15) 0.02902(17) 0.00087(12) 0.00412(12) 0.00018(11)
O1 0.0202(5) 0.0292(5) 0.0261(5) 0.0039(4) 0.0099(4) 0.0019(4)
O2 0.0176(5) 0.0255(5) 0.0237(5) 0.0000(4) 0.0043(4) -0.0046(4)
O3 0.0177(5) 0.0172(5) 0.0297(5) 0.0021(4) 0.0058(4) -0.0027(4)
O4 0.0246(5) 0.0200(5) 0.0252(5) 0.0038(4) 0.0116(4) 0.0042(4)
O5 0.0183(5) 0.0173(5) 0.0232(5) -0.0009(4) 0.0037(4) 0.0022(4)
O6 0.0142(4) 0.0177(5) 0.0297(5) 0.0034(4) 0.0059(4) -0.0002(4)
C1 0.0198(7) 0.0439(10) 0.0413(9) 0.0072(7) 0.0123(7) 0.0074(7)
C2 0.0359(10) 0.0395(10) 0.0643(13) -0.0114(9) 0.0139(9) 0.0070(8)
C3 0.0649(14) 0.0566(13) 0.0362(10) -0.0083(9) 0.0199(10) 0.0115(11)
C4 0.0425(9) 0.0360(9) 0.0292(8) 0.0077(7) 0.0205(7) 0.0066(7)
C5 0.0245(8) 0.0436(10) 0.0398(9) -0.0030(7) 0.0092(7) -0.0098(7)
C6 0.0288(9) 0.0445(10) 0.0449(10) -0.0127(8) 0.0083(7) -0.0151(7)
C7 0.0222(7) 0.0344(8) 0.0277(7) -0.0088(6) 0.0013(6) 0.0039(6)
C8 0.0274(8) 0.0338(8) 0.0204(7) -0.0031(6) 0.0065(6) -0.0041(6)
C9 0.0235(7) 0.0173(6) 0.0303(7) -0.0036(5) 0.0092(6) -0.0061(5)
C10 0.0311(8) 0.0180(7) 0.0345(8) 0.0003(6) 0.0110(6) -0.0045(6)
C11 0.0280(8) 0.0207(7) 0.0386(8) 0.0015(6) 0.0088(7) 0.0025(6)
C12 0.0190(7) 0.0256(8) 0.0471(9) 0.0112(7) 0.0053(7) 0.0003(6)
C13 0.0338(8) 0.0249(7) 0.0289(7) 0.0019(6) 0.0169(6) 0.0044(6)
C14 0.0357(9) 0.0326(8) 0.0306(8) 0.0052(6) 0.0183(7) 0.0008(7)
C15 0.0390(9) 0.0288(8) 0.0242(7) 0.0053(6) 0.0100(6) 0.0026(7)
C16 0.0417(10) 0.0300(8) 0.0441(10) 0.0176(7) 0.0230(8) 0.0142(7)
C17 0.0239(7) 0.0155(6) 0.0286(7) 0.0022(5) 0.0060(6) 0.0054(5)
C18 0.0237(7) 0.0235(7) 0.0339(8) 0.0011(6) 0.0099(6) 0.0048(6)
C19 0.0335(8) 0.0235(7) 0.0260(7) -0.0019(6) 0.0089(6) 0.0053(6)
C20 0.0222(7) 0.0232(7) 0.0250(7) -0.0048(5) -0.0002(6) 0.0014(5)
C21 0.0200(7) 0.0196(7) 0.0338(8) 0.0023(6) 0.0065(6) 0.0030(5)
C22 0.0182(7) 0.0277(8) 0.0308(7) 0.0015(6) 0.0041(6) 0.0039(6)
C23 0.0196(7) 0.0263(7) 0.0272(7) 0.0020(6) 0.0064(6) -0.0041(5)
C24 0.0172(6) 0.0239(7) 0.0353(8) 0.0066(6) 0.0090(6) -0.0035(5)
B1 0.0158(6) 0.0156(6) 0.0156(6) 0.0006(5) 0.0057(5) 0.0003(5)
C25 0.0186(6) 0.0168(6) 0.0171(6) 0.0006(5) 0.0087(5) -0.0018(5)
C26 0.0222(7) 0.0207(7) 0.0214(6) -0.0003(5) 0.0063(5) -0.0020(5)
C27 0.0303(8) 0.0246(7) 0.0237(7) -0.0048(6) 0.0095(6) -0.0089(6)
C28 0.0339(8) 0.0180(7) 0.0331(8) -0.0064(6) 0.0191(7) -0.0059(6)
C29 0.0263(7) 0.0188(7) 0.0328(7) 0.0014(6) 0.0156(6) 0.0024(5)
C30 0.0202(6) 0.0201(6) 0.0203(6) 0.0001(5) 0.0083(5) 0.0003(5)
C31 0.0180(6) 0.0150(6) 0.0178(6) -0.0027(5) 0.0063(5) 0.0013(5)
C32 0.0205(7) 0.0207(6) 0.0214(6) -0.0013(5) 0.0070(5) -0.0014(5)
C33 0.0235(7) 0.0279(8) 0.0309(8) -0.0025(6) 0.0113(6) -0.0072(6)
C34 0.0183(7) 0.0335(8) 0.0299(7) -0.0090(6) 0.0037(6) -0.0038(6)
C35 0.0219(7) 0.0281(7) 0.0211(7) -0.0035(5) 0.0023(5) 0.0046(6)
C36 0.0201(6) 0.0197(6) 0.0201(6) -0.0011(5) 0.0059(5) 0.0021(5)
C37 0.0134(6) 0.0168(6) 0.0185(6) 0.0006(5) 0.0042(5) -0.0022(5)
C38 0.0206(6) 0.0211(6) 0.0198(6) 0.0008(5) 0.0074(5) 0.0012(5)
C39 0.0256(7) 0.0253(7) 0.0188(6) 0.0050(5) 0.0056(5) -0.0007(6)
C40 0.0222(7) 0.0196(7) 0.0266(7) 0.0065(5) 0.0037(6) 0.0018(5)
C41 0.0209(7) 0.0165(6) 0.0280(7) -0.0001(5) 0.0078(6) 0.0008(5)
C42 0.0178(6) 0.0180(6) 0.0184(6) 0.0005(5) 0.0060(5) -0.0015(5)
C43 0.0167(6) 0.0148(6) 0.0180(6) 0.0036(5) 0.0053(5) 0.0040(5)
C44 0.0215(6) 0.0175(6) 0.0209(6) 0.0015(5) 0.0079(5) 0.0014(5)
C45 0.0265(7) 0.0249(7) 0.0197(6) 0.0019(5) 0.0094(6) 0.0062(6)
C46 0.0247(7) 0.0269(7) 0.0277(7) 0.0091(6) 0.0152(6) 0.0064(6)
C47 0.0188(7) 0.0224(7) 0.0306(7) 0.0071(6) 0.0093(6) 0.0007(5)
C48 0.0182(6) 0.0192(6) 0.0207(6) 0.0029(5) 0.0045(5) 0.0026(5)

loop_
_atom_type_symbol
_atom_type_description
_atom_type_scat_dispersion_real
_atom_type_scat_dispersion_imag
_atom_type_scat_source
C C 0.0033 0.0016 'International Tables Vol C Tables 4.2.6.8 and 6.1.1.4'
H H 0.0000 0.0000 'International Tables Vol C Tables 4.2.6.8 and 6.1.1.4'
B B 0.0013 0.0007 'International Tables Vol C Tables 4.2.6.8 and 6.1.1.4'
O O 0.0106 0.0060 'International Tables Vol C Tables 4.2.6.8 and 6.1.1.4'
Mg Mg 0.0486 0.0363 'International Tables Vol C Tables 4.2.6.8 and 6.1.1.4'
Cl Cl 0.1484 0.1585 'International Tables Vol C Tables 4.2.6.8 and 6.1.1.4'

loop_
_geom_angle_atom_site_label_1
_geom_angle_atom_site_label_2
_geom_angle_atom_site_label_3
_geom_angle
O2 Mg1 O3 95.63(4)
O2 Mg1 O1 88.77(4)
O3 Mg1 O1 88.34(4)
O2 Mg1 Cl1 94.59(3)
O3 Mg1 Cl1 90.43(3)
O1 Mg1 Cl1 176.52(4)
O2 Mg1 Cl2 174.21(4)
O3 Mg1 Cl2 90.08(3)
O1 Mg1 Cl2 90.42(3)
Cl1 Mg1 Cl2 86.330(19)
O2 Mg1 Cl3 90.07(3)
O3 Mg1 Cl3 172.62(3)
O1 Mg1 Cl3 96.50(3)
Cl1 Mg1 Cl3 84.422(17)
Cl2 Mg1 Cl3 84.326(18)
O2 Mg1 Mg2 124.86(3)
O3 Mg1 Mg2 122.02(3)
O1 Mg1 Mg2 126.97(4)
Cl1 Mg1 Mg2 51.388(14)
Cl2 Mg1 Mg2 51.873(14)
Cl3 Mg1 Mg2 50.600(14)
O6 Mg2 O4 88.15(4)
O6 Mg2 O5 89.46(4)
O4 Mg2 O5 90.70(4)
O6 Mg2 Cl3 175.03(4)
O4 Mg2 Cl3 96.62(3)
O5 Mg2 Cl3 91.88(3)
O6 Mg2 Cl1 93.34(3)
O4 Mg2 Cl1 91.74(3)
O5 Mg2 Cl1 176.35(3)
Cl3 Mg2 Cl1 85.136(17)
O6 Mg2 Cl2 89.99(3)
O4 Mg2 Cl2 176.74(4)
O5 Mg2 Cl2 91.96(3)
Cl3 Mg2 Cl2 85.179(18)
Cl1 Mg2 Cl2 85.703(18)
O6 Mg2 Mg1 123.55(3)
O4 Mg2 Mg1 127.80(3)
O5 Mg2 Mg1 125.52(3)
Cl3 Mg2 Mg1 52.098(14)
Cl1 Mg2 Mg1 50.862(14)
Cl2 Mg2 Mg1 51.556(14)
Mg1 Cl1 Mg2 77.750(17)
Mg1 Cl2 Mg2 76.571(18)
Mg2 Cl3 Mg1 77.301(17)
C4 O1 C1 105.30(11)
C4 O1 Mg1 123.29(9)
C1 O1 Mg1 124.20(9)
C5 O2 C8 105.30(11)
C5 O2 Mg1 126.72(9)
C8 O2 Mg1 122.46(8)
C9 O3 C12 108.74(10)
C9 O3 Mg1 126.68(8)
C12 O3 Mg1 123.74(8)
C16 O4 C13 108.24(11)
C16 O4 Mg2 127.09(9)
C13 O4 Mg2 123.10(8)
C20 O5 C17 103.62(10)
C20 O5 Mg2 122.13(8)
C17 O5 Mg2 126.26(8)
C24 O6 C21 108.67(10)
C24 O6 Mg2 126.11(8)
C21 O6 Mg2 125.09(8)
O1 C1 C2 103.59(13)
C1 C2 C3 103.99(15)
C4 C3 C2 105.17(15)
O1 C4 C3 106.53(14)
O2 C5 C6 103.57(13)
C5 C6 C7 103.36(13)
C6 C7 C8 104.37(12)
O2 C8 C7 106.21(12)
O3 C9 C10 104.36(11)
C9 C10 C11 102.40(12)
C12 C11 C10 104.14(12)
O3 C12 C11 107.02(12)
O4 C13 C14 103.64(12)
C13 C14 C15 102.16(12)
C16 C15 C14 104.30(12)
O4 C16 C15 106.56(12)
O5 C17 C18 104.67(11)
C17 C18 C19 104.46(12)
C20 C19 C18 103.67(12)
O5 C20 C19 105.06(11)
O6 C21 C22 105.92(11)
C23 C22 C21 103.48(11)
C24 C23 C22 101.43(12)
O6 C24 C23 104.35(11)
C25 B1 C31 108.87(10)
C25 B1 C37 113.70(10)
C31 B1 C37 107.85(10)
C25 B1 C43 106.60(10)
C31 B1 C43 112.09(10)
C37 B1 C43 107.80(10)
C26 C25 C30 114.97(12)
C26 C25 B1 123.47(12)
C30 C25 B1 121.15(11)
C27 C26 C25 122.79(13)
C28 C27 C26 120.22(14)
C29 C28 C27 118.99(13)
C28 C29 C30 120.05(14)
C29 C30 C25 122.95(13)
C32 C31 C36 115.03(12)
C32 C31 B1 121.29(11)
C36 C31 B1 123.61(11)
C33 C32 C31 122.88(13)
C34 C33 C32 120.29(14)
C33 C34 C35 118.75(13)
C34 C35 C36 120.35(13)
C35 C36 C31 122.70(13)
C42 C37 C38 114.89(12)
C42 C37 B1 120.08(11)
C38 C37 B1 124.86(12)
C39 C38 C37 122.74(13)
C40 C39 C38 120.23(13)
C41 C40 C39 118.81(13)
C40 C41 C42 120.16(13)
C41 C42 C37 123.14(12)
C48 C43 C44 115.06(12)
C48 C43 B1 121.90(11)
C44 C43 B1 122.93(11)
C45 C44 C43 122.86(13)
C46 C45 C44 119.99(13)
C47 C46 C45 119.07(13)
C46 C47 C48 120.12(13)
C47 C48 C43 122.88(13)
O1 C1 H1A 111.0
C2 C1 H1A 111.0
O1 C1 H1B 111.0
C2 C1 H1B 111.0
H1A C1 H1B 109.0
C1 C2 H2A 111.0
C3 C2 H2A 111.0
C1 C2 H2B 111.0
C3 C2 H2B 111.0
H2A C2 H2B 109.0
C4 C3 H3A 110.7
C2 C3 H3A 110.7
C4 C3 H3B 110.7
C2 C3 H3B 110.7
H3A C3 H3B 108.8
O1 C4 H4A 110.4
C3 C4 H4A 110.4
O1 C4 H4B 110.4
C3 C4 H4B 110.4
H4A C4 H4B 108.6
O2 C5 H5A 111.0
C6 C5 H5A 111.0
O2 C5 H5B 111.0
C6 C5 H5B 111.0
H5A C5 H5B 109.0
C5 C6 H6A 111.1
C7 C6 H6A 111.1
C5 C6 H6B 111.1
C7 C6 H6B 111.1
H6A C6 H6B 109.1
C6 C7 H7A 110.9
C8 C7 H7A 110.9
C6 C7 H7B 110.9
C8 C7 H7B 110.9
H7A C7 H7B 108.9
O2 C8 H8A 110.5
C7 C8 H8A 110.5
O2 C8 H8B 110.5
C7 C8 H8B 110.5
H8A C8 H8B 108.7
O3 C9 H9A 110.9
C10 C9 H9A 110.9
O3 C9 H9B 110.9
C10 C9 H9B 110.9
H9A C9 H9B 108.9
C9 C10 H10A 111.3
C11 C10 H10A 111.3
C9 C10 H10B 111.3
C11 C10 H10B 111.3
H10A C10 H10B 109.2
C12 C11 H11A 110.9
C10 C11 H11A 110.9
C12 C11 H11B 110.9
C10 C11 H11B 110.9
H11A C11 H11B 108.9
O3 C12 H12A 110.3
C11 C12 H12A 110.3
O3 C12 H12B 110.3
C11 C12 H12B 110.3
H12A C12 H12B 108.6
O4 C13 H13A 111.0
C14 C13 H13A 111.0
O4 C13 H13B 111.0
C14 C13 H13B 111.0
H13A C13 H13B 109.0
C13 C14 H14A 111.3
C15 C14 H14A 111.3
C13 C14 H14B 111.3
C15 C14 H14B 111.3
H14A C14 H14B 109.2
C16 C15 H15A 110.9
C14 C15 H15A 110.9
C16 C15 H15B 110.9
C14 C15 H15B 110.9
H15A C15 H15B 108.9
O4 C16 H16A 110.4
C15 C16 H16A 110.4
O4 C16 H16B 110.4
C15 C16 H16B 110.4
H16A C16 H16B 108.6
O5 C17 H17A 110.8
C18 C17 H17A 110.8
O5 C17 H17B 110.8
C18 C17 H17B 110.8
H17A C17 H17B 108.9
C17 C18 H18A 110.9
C19 C18 H18A 110.9
C17 C18 H18B 110.9
C19 C18 H18B 110.9
H18A C18 H18B 108.9
C20 C19 H19A 111.0
C18 C19 H19A 111.0
C20 C19 H19B 111.0
C18 C19 H19B 111.0
H19A C19 H19B 109.0
O5 C20 H20A 110.7
C19 C20 H20A 110.7
O5 C20 H20B 110.7
C19 C20 H20B 110.7
H20A C20 H20B 108.8
O6 C21 H21A 110.6
C22 C21 H21A 110.6
O6 C21 H21B 110.6
C22 C21 H21B 110.6
H21A C21 H21B 108.7
C23 C22 H22A 111.1
C21 C22 H22A 111.1
C23 C22 H22B 111.1
C21 C22 H22B 111.1
H22A C22 H22B 109.0
C24 C23 H23A 111.5
C22 C23 H23A 111.5
C24 C23 H23B 111.5
C22 C23 H23B 111.5
H23A C23 H23B 109.3
O6 C24 H24A 110.9
C23 C24 H24A 110.9
O6 C24 H24B 110.9
C23 C24 H24B 110.9
H24A C24 H24B 108.9
C27 C26 H26A 118.6
C25 C26 H26A 118.6
C28 C27 H27A 119.9
C26 C27 H27A 119.9
C29 C28 H28A 120.5
C27 C28 H28A 120.5
C28 C29 H29A 120.0
C30 C29 H29A 120.0
C29 C30 H30A 118.5
C25 C30 H30A 118.5
C33 C32 H32A 118.6
C31 C32 H32A 118.6
C34 C33 H33A 119.9
C32 C33 H33A 119.9
C33 C34 H34A 120.6
C35 C34 H34A 120.6
C34 C35 H35A 119.8
C36 C35 H35A 119.8
C35 C36 H36A 118.6
C31 C36 H36A 118.6
C39 C38 H38A 118.6
C37 C38 H38A 118.6
C40 C39 H39A 119.9
C38 C39 H39A 119.9
C41 C40 H40A 120.6
C39 C40 H40A 120.6
C40 C41 H41A 119.9
C42 C41 H41A 119.9
C41 C42 H42A 118.4
C37 C42 H42A 118.4
C45 C44 H44A 118.6
C43 C44 H44A 118.6
C46 C45 H45A 120.0
C44 C45 H45A 120.0
C47 C46 H46A 120.5
C45 C46 H46A 120.5
C46 C47 H47A 119.9
C48 C47 H47A 119.9
C47 C48 H48A 118.6
C43 C48 H48A 118.6

loop_
_geom_bond_atom_site_label_1
_geom_bond_atom_site_label_2
_geom_bond_distance
Mg1 O2 2.0789(11)
Mg1 O3 2.0883(11)
Mg1 O1 2.0908(11)
Mg1 Cl1 2.4838(6)
Mg1 Cl2 2.5199(6)
Mg1 Cl3 2.5312(6)
Mg1 Mg2 3.1294(7)
Mg2 O6 2.0729(10)
Mg2 O4 2.0743(11)
Mg2 O5 2.0999(10)
Mg2 Cl3 2.4788(6)
Mg2 Cl1 2.5023(6)
Mg2 Cl2 2.5309(6)
O1 C4 1.4474(18)
O1 C1 1.4564(18)
O2 C5 1.4566(18)
O2 C8 1.4587(17)
O3 C9 1.4529(16)
O3 C12 1.4560(17)
O4 C16 1.4458(18)
O4 C13 1.4524(17)
O5 C20 1.4487(17)
O5 C17 1.4555(16)
O6 C24 1.4563(16)
O6 C21 1.4630(16)
C1 C2 1.507(3)
C2 C3 1.513(3)
C3 C4 1.511(3)
C5 C6 1.499(2)
C6 C7 1.531(3)
C7 C8 1.531(2)
C9 C10 1.512(2)
C10 C11 1.531(2)
C11 C12 1.507(2)
C13 C14 1.513(2)
C14 C15 1.532(2)
C15 C16 1.527(2)
C17 C18 1.523(2)
C18 C19 1.542(2)
C19 C20 1.522(2)
C21 C22 1.523(2)
C22 C23 1.523(2)
C23 C24 1.513(2)
B1 C25 1.6495(19)
B1 C31 1.6503(19)
B1 C37 1.6511(19)
B1 C43 1.6551(19)
C25 C26 1.4061(18)
C25 C30 1.4063(18)
C26 C27 1.395(2)
C27 C28 1.387(2)
C28 C29 1.386(2)
C29 C30 1.3947(19)
C31 C32 1.4036(19)
C31 C36 1.4100(18)
C32 C33 1.3953(19)
C33 C34 1.387(2)
C34 C35 1.388(2)
C35 C36 1.393(2)
C37 C42 1.4060(18)
C37 C38 1.4078(18)
C38 C39 1.3974(19)
C39 C40 1.391(2)
C40 C41 1.387(2)
C41 C42 1.3938(19)
C43 C48 1.4046(18)
C43 C44 1.4087(18)
C44 C45 1.3952(19)
C45 C46 1.388(2)
C46 C47 1.388(2)
C47 C48 1.3944(19)
C1 H1A 0.9900
C1 H1B 0.9900
C2 H2A 0.9900
C2 H2B 0.9900
C3 H3A 0.9900
C3 H3B 0.9900
C4 H4A 0.9900
C4 H4B 0.9900
C5 H5A 0.9900
C5 H5B 0.9900
C6 H6A 0.9900
C6 H6B 0.9900
C7 H7A 0.9900
C7 H7B 0.9900
C8 H8A 0.9900
C8 H8B 0.9900
C9 H9A 0.9900
C9 H9B 0.9900
C10 H10A 0.9900
C10 H10B 0.9900
C11 H11A 0.9900
C11 H11B 0.9900
C12 H12A 0.9900
C12 H12B 0.9900
C13 H13A 0.9900
C13 H13B 0.9900
C14 H14A 0.9900
C14 H14B 0.9900
C15 H15A 0.9900
C15 H15B 0.9900
C16 H16A 0.9900
C16 H16B 0.9900
C17 H17A 0.9900
C17 H17B 0.9900
C18 H18A 0.9900
C18 H18B 0.9900
C19 H19A 0.9900
C19 H19B 0.9900
C20 H20A 0.9900
C20 H20B 0.9900
C21 H21A 0.9900
C21 H21B 0.9900
C22 H22A 0.9900
C22 H22B 0.9900
C23 H23A 0.9900
C23 H23B 0.9900
C24 H24A 0.9900
C24 H24B 0.9900
C26 H26A 0.9500
C27 H27A 0.9500
C28 H28A 0.9500
C29 H29A 0.9500
C30 H30A 0.9500
C32 H32A 0.9500
C33 H33A 0.9500
C34 H34A 0.9500
C35 H35A 0.9500
C36 H36A 0.9500
C38 H38A 0.9500
C39 H39A 0.9500
C40 H40A 0.9500
C41 H41A 0.9500
C42 H42A 0.9500
C44 H44A 0.9500
C45 H45A 0.9500
C46 H46A 0.9500
C47 H47A 0.9500
C48 H48A 0.9500

loop_
_geom_torsion_atom_site_label_1
_geom_torsion_atom_site_label_2
_geom_torsion_atom_site_label_3
_geom_torsion_atom_site_label_4
_geom_torsion
O2 Mg1 Mg2 O6 -127.72(5)
O3 Mg1 Mg2 O6 -2.51(6)
O1 Mg1 Mg2 O6 112.83(6)
Cl1 Mg1 Mg2 O6 -63.29(4)
Cl2 Mg1 Mg2 O6 58.22(4)
Cl3 Mg1 Mg2 O6 177.04(4)
O2 Mg1 Mg2 O4 -10.01(6)
O3 Mg1 Mg2 O4 115.21(5)
O1 Mg1 Mg2 O4 -129.45(5)
Cl1 Mg1 Mg2 O4 54.43(4)
Cl2 Mg1 Mg2 O4 175.94(4)
Cl3 Mg1 Mg2 O4 -65.24(4)
O2 Mg1 Mg2 O5 114.93(5)
O3 Mg1 Mg2 O5 -119.86(5)
O1 Mg1 Mg2 O5 -4.52(6)
Cl1 Mg1 Mg2 O5 179.36(4)
Cl2 Mg1 Mg2 O5 -59.13(4)
Cl3 Mg1 Mg2 O5 59.69(4)
O2 Mg1 Mg2 Cl3 55.23(4)
O3 Mg1 Mg2 Cl3 -179.55(4)
O1 Mg1 Mg2 Cl3 -64.21(4)
Cl1 Mg1 Mg2 Cl3 119.67(2)
Cl2 Mg1 Mg2 Cl3 -118.82(2)
O2 Mg1 Mg2 Cl1 -64.44(4)
O3 Mg1 Mg2 Cl1 60.78(4)
O1 Mg1 Mg2 Cl1 176.12(4)
Cl2 Mg1 Mg2 Cl1 121.51(2)
Cl3 Mg1 Mg2 Cl1 -119.67(2)
O2 Mg1 Mg2 Cl2 174.05(4)
O3 Mg1 Mg2 Cl2 -60.73(4)
O1 Mg1 Mg2 Cl2 54.60(4)
Cl1 Mg1 Mg2 Cl2 -121.51(2)
Cl3 Mg1 Mg2 Cl2 118.82(2)
O2 Mg1 Cl1 Mg2 132.05(3)
O3 Mg1 Cl1 Mg2 -132.27(3)
Cl2 Mg1 Cl1 Mg2 -42.223(16)
Cl3 Mg1 Cl1 Mg2 42.424(16)
O6 Mg2 Cl1 Mg1 131.78(3)
O4 Mg2 Cl1 Mg1 -139.98(3)
Cl3 Mg2 Cl1 Mg1 -43.479(17)
Cl2 Mg2 Cl1 Mg1 42.036(16)
O3 Mg1 Cl2 Mg2 132.30(3)
O1 Mg1 Cl2 Mg2 -139.36(3)
Cl1 Mg1 Cl2 Mg2 41.877(16)
Cl3 Mg1 Cl2 Mg2 -42.873(16)
O6 Mg2 Cl2 Mg1 -134.88(3)
O5 Mg2 Cl2 Mg1 135.66(3)
Cl3 Mg2 Cl2 Mg1 43.932(17)
Cl1 Mg2 Cl2 Mg1 -41.537(16)
O4 Mg2 Cl3 Mg1 133.75(3)
O5 Mg2 Cl3 Mg1 -135.33(3)
Cl1 Mg2 Cl3 Mg1 42.560(17)
Cl2 Mg2 Cl3 Mg1 -43.524(16)
O2 Mg1 Cl3 Mg2 -137.62(3)
O1 Mg1 Cl3 Mg2 133.61(3)
Cl1 Mg1 Cl3 Mg2 -43.014(17)
Cl2 Mg1 Cl3 Mg2 43.838(16)
O2 Mg1 O1 C4 136.64(11)
O3 Mg1 O1 C4 40.97(11)
Cl2 Mg1 O1 C4 -49.10(11)
Cl3 Mg1 O1 C4 -133.43(11)
Mg2 Mg1 O1 C4 -88.98(11)
O2 Mg1 O1 C1 -77.46(12)
O3 Mg1 O1 C1 -173.12(11)
Cl2 Mg1 O1 C1 96.81(11)
Cl3 Mg1 O1 C1 12.47(11)
Mg2 Mg1 O1 C1 56.92(12)
O3 Mg1 O2 C5 81.88(12)
O1 Mg1 O2 C5 -6.33(12)
Cl1 Mg1 O2 C5 172.77(12)
Cl3 Mg1 O2 C5 -102.82(12)
Mg2 Mg1 O2 C5 -142.23(11)
O3 Mg1 O2 C8 -128.30(10)
O1 Mg1 O2 C8 143.49(11)
Cl1 Mg1 O2 C8 -37.41(10)
Cl3 Mg1 O2 C8 47.00(10)
Mg2 Mg1 O2 C8 7.59(12)
O2 Mg1 O3 C9 -28.58(11)
O1 Mg1 O3 C9 60.02(11)
Cl1 Mg1 O3 C9 -123.24(10)
Cl2 Mg1 O3 C9 150.43(10)
Mg2 Mg1 O3 C9 -166.23(9)
O2 Mg1 O3 C12 139.72(11)
O1 Mg1 O3 C12 -131.68(11)
Cl1 Mg1 O3 C12 45.06(11)
Cl2 Mg1 O3 C12 -41.27(11)
Mg2 Mg1 O3 C12 2.07(12)
O6 Mg2 O4 C16 -136.17(13)
O5 Mg2 O4 C16 -46.74(13)
Cl3 Mg2 O4 C16 45.24(13)
Cl1 Mg2 O4 C16 130.54(12)
Mg1 Mg2 O4 C16 91.41(13)
O6 Mg2 O4 C13 59.84(11)
O5 Mg2 O4 C13 149.27(11)
Cl3 Mg2 O4 C13 -118.75(10)
Cl1 Mg2 O4 C13 -33.45(11)
Mg1 Mg2 O4 C13 -72.58(11)
O6 Mg2 O5 C20 -52.18(10)
O4 Mg2 O5 C20 -140.32(10)
Cl3 Mg2 O5 C20 123.03(10)
Cl2 Mg2 O5 C20 37.79(10)
Mg1 Mg2 O5 C20 80.06(10)
O6 Mg2 O5 C17 164.16(10)
O4 Mg2 O5 C17 76.02(10)
Cl3 Mg2 O5 C17 -20.63(10)
Cl2 Mg2 O5 C17 -105.87(10)
Mg1 Mg2 O5 C17 -63.60(11)
O4 Mg2 O6 C24 45.93(11)
O5 Mg2 O6 C24 -44.79(11)
Cl1 Mg2 O6 C24 137.56(10)
Cl2 Mg2 O6 C24 -136.74(11)
Mg1 Mg2 O6 C24 -178.49(9)
O4 Mg2 O6 C21 -129.54(11)
O5 Mg2 O6 C21 139.74(11)
Cl1 Mg2 O6 C21 -37.91(10)
Cl2 Mg2 O6 C21 47.78(10)
Mg1 Mg2 O6 C21 6.04(12)
C4 O1 C1 C2 40.01(17)
Mg1 O1 C1 C2 -110.93(14)
O1 C1 C2 C3 -34.12(19)
C1 C2 C3 C4 15.9(2)
C1 O1 C4 C3 -29.94(18)
Mg1 O1 C4 C3 121.33(14)
C2 C3 C4 O1 8.0(2)
C8 O2 C5 C6 41.72(17)
Mg1 O2 C5 C6 -164.37(11)
O2 C5 C6 C7 -38.09(17)
C5 C6 C7 C8 20.50(17)
C5 O2 C8 C7 -28.25(15)
Mg1 O2 C8 C7 176.45(9)
C6 C7 C8 O2 4.14(16)
C12 O3 C9 C10 27.64(15)
Mg1 O3 C9 C10 -162.62(9)
O3 C9 C10 C11 -36.41(14)
C9 C10 C11 C12 31.79(16)
C9 O3 C12 C11 -7.16(17)
Mg1 O3 C12 C11 -177.27(10)
C10 C11 C12 O3 -15.89(17)
C16 O4 C13 C14 34.49(16)
Mg2 O4 C13 C14 -158.91(10)
O4 C13 C14 C15 -38.74(15)
C13 C14 C15 C16 29.07(17)
C13 O4 C16 C15 -15.59(17)
Mg2 O4 C16 C15 178.48(10)
C14 C15 C16 O4 -9.22(18)
C20 O5 C17 C18 -41.43(13)
Mg2 O5 C17 C18 107.48(11)
O5 C17 C18 C19 24.19(14)
C17 C18 C19 C20 1.09(15)
C17 O5 C20 C19 42.40(13)
Mg2 O5 C20 C19 -108.15(11)
C18 C19 C20 O5 -26.20(14)
C24 O6 C21 C22 2.79(15)
Mg2 O6 C21 C22 178.93(9)
O6 C21 C22 C23 21.77(15)
C21 C22 C23 C24 -36.93(15)
C21 O6 C24 C23 -26.55(15)
Mg2 O6 C24 C23 157.36(9)
C22 C23 C24 O6 39.13(14)
C31 B1 C25 C26 151.50(12)
C37 B1 C25 C26 31.24(17)
C43 B1 C25 C26 -87.39(14)
C31 B1 C25 C30 -36.22(15)
C37 B1 C25 C30 -156.48(12)
C43 B1 C25 C30 84.88(14)
C30 C25 C26 C27 -0.92(19)
B1 C25 C26 C27 171.79(13)
C25 C26 C27 C28 -0.4(2)
C26 C27 C28 C29 0.8(2)
C27 C28 C29 C30 0.2(2)
C28 C29 C30 C25 -1.7(2)
C26 C25 C30 C29 1.97(19)
B1 C25 C30 C29 -170.93(12)
C25 B1 C31 C32 -93.06(14)
C37 B1 C31 C32 30.74(16)
C43 B1 C31 C32 149.25(12)
C25 B1 C31 C36 83.60(14)
C37 B1 C31 C36 -152.59(12)
C43 B1 C31 C36 -34.08(17)
C36 C31 C32 C33 0.3(2)
B1 C31 C32 C33 177.19(13)
C31 C32 C33 C34 0.2(2)
C32 C33 C34 C35 -0.4(2)
C33 C34 C35 C36 0.1(2)
C34 C35 C36 C31 0.4(2)
C32 C31 C36 C35 -0.58(19)
B1 C31 C36 C35 -177.44(12)
C25 B1 C37 C42 -155.04(11)
C31 B1 C37 C42 84.12(14)
C43 B1 C37 C42 -37.09(15)
C25 B1 C37 C38 29.91(17)
C31 B1 C37 C38 -90.93(14)
C43 B1 C37 C38 147.86(12)
C42 C37 C38 C39 1.38(19)
B1 C37 C38 C39 176.66(13)
C37 C38 C39 C40 -1.3(2)
C38 C39 C40 C41 0.0(2)
C39 C40 C41 C42 1.1(2)
C40 C41 C42 C37 -1.0(2)
C38 C37 C42 C41 -0.28(19)
B1 C37 C42 C41 -175.80(12)
C25 B1 C43 C48 35.89(15)
C31 B1 C43 C48 154.93(11)
C37 B1 C43 C48 -86.53(14)
C25 B1 C43 C44 -148.20(12)
C31 B1 C43 C44 -29.16(16)
C37 B1 C43 C44 89.38(14)
C48 C43 C44 C45 -1.00(19)
B1 C43 C44 C45 -177.17(12)
C43 C44 C45 C46 0.8(2)
C44 C45 C46 C47 0.1(2)
C45 C46 C47 C48 -0.9(2)
C46 C47 C48 C43 0.7(2)
C44 C43 C48 C47 0.26(19)
B1 C43 C48 C47 176.47(12)
